data_7109884
loop_
_publ_author_name
'Henri Doucet'
'Jitendra K. Bera'

_publ_section_title
;
 Room temperature C-H bond activation on a [PdI-PdI] platform
;
_journal_name_full Chem.Commun.
_journal_page_first 9764
_journal_paper_doi 10.1039/c3cc44493g
_journal_volume 49
_journal_year 2013
_chemical_formula_moiety 'C56 H47 N8 O Pd3 S4, 3(BF4), H2O, 2(CH2Cl2)'
_chemical_formula_sum 'C58 H53 B3 Cl4 F12 N8 O2 Pd3 S4'
_chemical_formula_weight 1743.84
_chemical_name_systematic
; 
 ? 
;
_space_group_IT_number 14
_symmetry_cell_setting monoclinic
_symmetry_space_group_name_Hall '-P 2ybc'
_symmetry_space_group_name_H-M 'P 1 21/c 1'
_atom_sites_solution_hydrogens geom
_atom_sites_solution_primary direct
_atom_sites_solution_secondary difmap
_audit_creation_method SHELXL-97
_cell_angle_alpha 90.00
_cell_angle_beta 100.457(2)
_cell_angle_gamma 90.00
_cell_formula_units_Z 4
_cell_length_a 19.485(2)
_cell_length_b 22.628(3)
_cell_length_c 14.2391(16)
_cell_measurement_reflns_used 6172
_cell_measurement_temperature 100(2)
_cell_measurement_theta_max 27.71
_cell_measurement_theta_min 2.31
_cell_volume 6173.8(12)
_computing_cell_refinement 'Bruker SMART'
_computing_data_collection 'Bruker SMART'
_computing_data_reduction 'Bruker SAINT'
_computing_molecular_graphics ortep
_computing_publication_material ciftab
_computing_structure_refinement 'SHELXL-97 (Sheldrick, 1997)'
_computing_structure_solution 'SHELXS-97 (Sheldrick, 1990)'
_diffrn_ambient_temperature 100(2)
_diffrn_measured_fraction_theta_full 0.999
_diffrn_measured_fraction_theta_max 0.999
_diffrn_measurement_device_type 'CCD area detector'
_diffrn_measurement_method 'phi and omega scans'
_diffrn_radiation_monochromator graphite
_diffrn_radiation_source 'fine-focus sealed tube'
_diffrn_radiation_type MoK\a
_diffrn_radiation_wavelength 0.71073
_diffrn_reflns_av_R_equivalents 0.0775
_diffrn_reflns_av_sigmaI/netI 0.0859
_diffrn_reflns_limit_h_max 22
_diffrn_reflns_limit_h_min -22
_diffrn_reflns_limit_k_max 26
_diffrn_reflns_limit_k_min -26
_diffrn_reflns_limit_l_max 16
_diffrn_reflns_limit_l_min -16
_diffrn_reflns_number 42227
_diffrn_reflns_theta_full 24.71
_diffrn_reflns_theta_max 24.71
_diffrn_reflns_theta_min 1.39
_exptl_absorpt_coefficient_mu 1.262
_exptl_absorpt_correction_T_max 0.8046
_exptl_absorpt_correction_T_min 0.7302
_exptl_absorpt_correction_type empirical
_exptl_absorpt_process_details SADABS
_exptl_crystal_colour red
_exptl_crystal_density_diffrn 1.876
_exptl_crystal_density_method 'not measured'
_exptl_crystal_description block
_exptl_crystal_F_000 3464
_exptl_crystal_size_max 0.31
_exptl_crystal_size_mid 0.23
_exptl_crystal_size_min 0.21
_platon_squeeze_details
;
 PLATON/SQUEEZE estimated the solvent-accessible
 region to contain 395 (198+197) electrons per unit cell. This amounts to 
 nearly 99 electrons per formula unit. The electron densities are 
 tentatively modelled as to two CH2Cl2 and one H2O molecules per formula unit. 
 These solvent and water molecules are included in the formula sum for the 
 calculation of the intensive properties.
;
_refine_diff_density_max 1.992
_refine_diff_density_min -0.751
_refine_diff_density_rms 0.151
_refine_ls_extinction_method none
_refine_ls_goodness_of_fit_ref 0.933
_refine_ls_hydrogen_treatment constr
_refine_ls_matrix_type full
_refine_ls_number_parameters 792
_refine_ls_number_reflns 10510
_refine_ls_number_restraints 0
_refine_ls_restrained_S_all 0.933
_refine_ls_R_factor_all 0.0987
_refine_ls_R_factor_gt 0.0618
_refine_ls_shift/su_max 0.001
_refine_ls_shift/su_mean 0.000
_refine_ls_structure_factor_coef Fsqd
_refine_ls_weighting_details 'calc w=1/[\s^2^(Fo^2^)+(0.0952P)^2^+0.0000P] where P=(Fo^2^+2Fc^2^)/3'
_refine_ls_weighting_scheme calc
_refine_ls_wR_factor_gt 0.1489
_refine_ls_wR_factor_ref 0.1630
_reflns_number_gt 6415
_reflns_number_total 10510
_reflns_threshold_expression >2sigma(I)
_cod_data_source_file c3cc44493g.txt
_cod_data_source_block compound_2
_cod_original_cell_volume 6173.7(12)
_cod_original_sg_symbol_H-M P2(1)/c
_cod_database_code 7109884

loop_
_symmetry_equiv_pos_as_xyz
'x, y, z'
'-x, y+1/2, -z+1/2'
'-x, -y, -z'
'x, -y-1/2, z-1/2'

loop_
_atom_site_label
_atom_site_type_symbol
_atom_site_fract_x
_atom_site_fract_y
_atom_site_fract_z
_atom_site_U_iso_or_equiv
_atom_site_adp_type
_atom_site_occupancy
_atom_site_symmetry_multiplicity
_atom_site_calc_flag
_atom_site_refinement_flags
Pd1 Pd 0.38358(3) 0.51849(3) 0.16237(4) 0.04018(19) Uani 1 1 d .
S1 S 0.18252(12) 0.29102(9) 0.33350(15) 0.0469(5) Uani 1 1 d .
N1 N 0.3767(3) 0.5507(3) 0.2931(4) 0.0397(16) Uani 1 1 d .
C1 C 0.4034(4) 0.6048(3) 0.3121(6) 0.046(2) Uani 1 1 d .
H1 H 0.4310 0.6211 0.2700 0.055 Uiso 1 1 calc R
Pd2 Pd 0.33863(3) 0.41258(2) 0.23556(4) 0.03454(17) Uani 1 1 d .
S2 S 0.55208(12) 0.38851(10) 0.28383(16) 0.0499(6) Uani 1 1 d .
N2 N 0.3137(3) 0.4707(3) 0.3353(4) 0.0396(16) Uani 1 1 d .
C2 C 0.3932(5) 0.6382(4) 0.3901(6) 0.057(2) Uani 1 1 d .
H2 H 0.4144 0.6759 0.4021 0.069 Uiso 1 1 calc R
Pd3 Pd 0.22920(3) 0.43548(3) 0.09756(4) 0.03807(18) Uani 1 1 d .
S3 S 0.09822(14) 0.48794(12) -0.18345(17) 0.0665(7) Uani 1 1 d .
N3 N 0.3068(4) 0.5441(3) -0.0550(5) 0.0502(18) Uani 1 1 d .
C3 C 0.3521(4) 0.6158(4) 0.4486(6) 0.048(2) Uani 1 1 d .
H3 H 0.3423 0.6385 0.5007 0.057 Uiso 1 1 calc R
S4 S 0.01121(15) 0.22870(13) 0.0328(3) 0.0853(9) Uani 1 1 d .
N4 N 0.3970(4) 0.4853(3) 0.0320(4) 0.0429(16) Uani 1 1 d .
C4 C 0.3243(4) 0.5593(4) 0.4320(6) 0.044(2) Uani 1 1 d .
N5 N 0.3592(3) 0.3477(3) 0.1475(4) 0.0364(15) Uani 1 1 d .
C5 C 0.3385(4) 0.5264(3) 0.3530(5) 0.0363(18) Uani 1 1 d .
N6 N 0.2804(3) 0.3830(3) 0.0173(4) 0.0368(15) Uani 1 1 d .
C6 C 0.2819(5) 0.5332(4) 0.4882(6) 0.049(2) Uani 1 1 d .
H6 H 0.2709 0.5543 0.5411 0.059 Uiso 1 1 calc R
N7 N 0.1725(3) 0.4839(3) 0.1763(4) 0.0427(16) Uani 1 1 d .
C7 C 0.2556(5) 0.4781(4) 0.4695(6) 0.051(2) Uani 1 1 d .
H7 H 0.2264 0.4608 0.5088 0.061 Uiso 1 1 calc R
N8 N 0.1036(4) 0.4013(3) 0.1648(5) 0.0486(18) Uani 1 1 d .
C8 C 0.2721(4) 0.4468(3) 0.3910(5) 0.0396(19) Uani 1 1 d .
C9 C 0.2451(4) 0.3894(3) 0.3612(5) 0.0376(18) Uani 1 1 d .
C10 C 0.2641(4) 0.3646(3) 0.2755(5) 0.0372(18) Uani 1 1 d .
C11 C 0.2331(4) 0.3123(3) 0.2503(5) 0.0404(19) Uani 1 1 d .
C12 C 0.2023(4) 0.3530(4) 0.4010(6) 0.045(2) Uani 1 1 d .
C13 C 0.2306(4) 0.2708(3) 0.1669(6) 0.043(2) Uani 1 1 d .
H13A H 0.2192 0.2931 0.1071 0.064 Uiso 1 1 calc R
H13B H 0.1947 0.2407 0.1688 0.064 Uiso 1 1 calc R
H13C H 0.2761 0.2517 0.1705 0.064 Uiso 1 1 calc R
C14 C 0.1724(5) 0.3586(4) 0.4913(6) 0.058(2) Uani 1 1 d .
H14A H 0.2094 0.3700 0.5444 0.087 Uiso 1 1 calc R
H14B H 0.1524 0.3207 0.5057 0.087 Uiso 1 1 calc R
H14C H 0.1358 0.3889 0.4824 0.087 Uiso 1 1 calc R
C15 C 0.2688(5) 0.5599(4) -0.1377(6) 0.059(3) Uani 1 1 d .
H15 H 0.2327 0.5881 -0.1376 0.070 Uiso 1 1 calc R
C16 C 0.2791(6) 0.5374(5) -0.2242(7) 0.073(3) Uani 1 1 d .
H16 H 0.2494 0.5494 -0.2814 0.088 Uiso 1 1 calc R
C17 C 0.3307(5) 0.4987(4) -0.2285(6) 0.056(2) Uani 1 1 d .
H17 H 0.3378 0.4842 -0.2886 0.067 Uiso 1 1 calc R
C18 C 0.3748(5) 0.4793(4) -0.1431(6) 0.051(2) Uani 1 1 d .
C19 C 0.3579(5) 0.5036(4) -0.0562(5) 0.046(2) Uani 1 1 d .
C20 C 0.4272(5) 0.4378(4) -0.1359(5) 0.050(2) Uani 1 1 d .
H20 H 0.4388 0.4215 -0.1925 0.059 Uiso 1 1 calc R
C21 C 0.4630(5) 0.4197(4) -0.0491(6) 0.050(2) Uani 1 1 d .
H21 H 0.4984 0.3905 -0.0451 0.060 Uiso 1 1 calc R
C22 C 0.4460(5) 0.4454(3) 0.0360(5) 0.041(2) Uani 1 1 d .
C23 C 0.4799(4) 0.4286(3) 0.1308(6) 0.044(2) Uani 1 1 d .
C24 C 0.4525(4) 0.4563(3) 0.2096(5) 0.0402(19) Uani 1 1 d .
C25 C 0.4904(4) 0.4393(3) 0.2964(6) 0.046(2) Uani 1 1 d .
C26 C 0.5329(5) 0.3907(4) 0.1607(6) 0.046(2) Uani 1 1 d .
C27 C 0.4859(5) 0.4578(4) 0.3987(5) 0.053(2) Uani 1 1 d .
H27C H 0.4902 0.5008 0.4045 0.080 Uiso 1 1 calc R
H27A H 0.5237 0.4389 0.4434 0.080 Uiso 1 1 calc R
H27B H 0.4409 0.4454 0.4134 0.080 Uiso 1 1 calc R
C28 C 0.5755(5) 0.3512(4) 0.1086(6) 0.058(2) Uani 1 1 d .
H28A H 0.5453 0.3207 0.0738 0.087 Uiso 1 1 calc R
H28B H 0.6125 0.3323 0.1547 0.087 Uiso 1 1 calc R
H28C H 0.5964 0.3747 0.0634 0.087 Uiso 1 1 calc R
C29 C 0.4057(4) 0.3073(3) 0.1875(6) 0.046(2) Uani 1 1 d .
H29 H 0.4213 0.3078 0.2547 0.055 Uiso 1 1 calc R
C30 C 0.4318(5) 0.2642(4) 0.1321(6) 0.054(2) Uani 1 1 d .
H30 H 0.4649 0.2359 0.1613 0.064 Uiso 1 1 calc R
C31 C 0.4091(4) 0.2638(4) 0.0375(6) 0.048(2) Uani 1 1 d .
H31 H 0.4276 0.2356 -0.0006 0.057 Uiso 1 1 calc R
C32 C 0.3601(4) 0.3031(3) -0.0052(6) 0.043(2) Uani 1 1 d .
C33 C 0.3325(4) 0.3451(3) 0.0526(5) 0.0360(18) Uani 1 1 d .
C34 C 0.3317(5) 0.3061(4) -0.1060(6) 0.052(2) Uani 1 1 d .
H34 H 0.3484 0.2796 -0.1486 0.063 Uiso 1 1 calc R
C35 C 0.2833(5) 0.3446(4) -0.1400(6) 0.048(2) Uani 1 1 d .
H35 H 0.2681 0.3475 -0.2071 0.058 Uiso 1 1 calc R
C36 C 0.2532(5) 0.3822(4) -0.0790(6) 0.048(2) Uani 1 1 d .
C37 C 0.1958(4) 0.4238(4) -0.1045(5) 0.046(2) Uani 1 1 d .
C38 C 0.1758(4) 0.4566(4) -0.0285(6) 0.043(2) Uani 1 1 d .
C39 C 0.1234(5) 0.4939(4) -0.0595(6) 0.056(2) Uani 1 1 d .
C40 C 0.1577(5) 0.4352(4) -0.1924(6) 0.057(2) Uani 1 1 d .
C41 C 0.0856(5) 0.5389(4) -0.0094(7) 0.064(3) Uani 1 1 d .
H41B H 0.0634 0.5190 0.0384 0.095 Uiso 1 1 calc R
H41C H 0.0498 0.5587 -0.0562 0.095 Uiso 1 1 calc R
H41A H 0.1190 0.5683 0.0222 0.095 Uiso 1 1 calc R
C42 C 0.1618(5) 0.4096(4) -0.2898(6) 0.064(3) Uani 1 1 d .
H42A H 0.2072 0.4191 -0.3062 0.096 Uiso 1 1 calc R
H42C H 0.1246 0.4265 -0.3378 0.096 Uiso 1 1 calc R
H42B H 0.1563 0.3666 -0.2881 0.096 Uiso 1 1 calc R
C43 C 0.1897(5) 0.5371(4) 0.2105(6) 0.049(2) Uani 1 1 d .
H43 H 0.2237 0.5588 0.1847 0.059 Uiso 1 1 calc R
C44 C 0.1603(5) 0.5630(5) 0.2827(7) 0.067(3) Uani 1 1 d .
H44 H 0.1742 0.6013 0.3059 0.080 Uiso 1 1 calc R
C45 C 0.1105(5) 0.5315(4) 0.3197(7) 0.065(3) Uani 1 1 d .
H45 H 0.0907 0.5480 0.3701 0.078 Uiso 1 1 calc R
C46 C 0.0893(5) 0.4766(5) 0.2845(7) 0.059(3) Uani 1 1 d .
C47 C 0.1205(5) 0.4537(4) 0.2079(6) 0.048(2) Uani 1 1 d .
C48 C 0.0390(5) 0.4410(5) 0.3151(8) 0.071(3) Uani 1 1 d .
H48 H 0.0175 0.4545 0.3659 0.085 Uiso 1 1 calc R
C49 C 0.0203(5) 0.3885(5) 0.2752(8) 0.072(3) Uani 1 1 d .
H49 H -0.0134 0.3644 0.2973 0.086 Uiso 1 1 calc R
C50 C 0.0539(5) 0.3697(4) 0.1960(7) 0.061(3) Uani 1 1 d .
C51 C 0.0349(5) 0.3141(5) 0.1496(8) 0.063(3) Uani 1 1 d .
C52 C 0.0083(6) 0.2662(5) 0.1995(9) 0.085(4) Uani 1 1 d .
H52 H 0.0010 0.2689 0.2635 0.103 Uiso 1 1 calc R
C53 C -0.0053(6) 0.2164(5) 0.1440(9) 0.086(4) Uani 1 1 d .
C54 C 0.0392(5) 0.2994(4) 0.0559(8) 0.063(3) Uani 1 1 d .
C55 C -0.0312(8) 0.1572(6) 0.1718(11) 0.139(6) Uani 1 1 d .
H55A H 0.0063 0.1280 0.1758 0.208 Uiso 1 1 calc R
H55B H -0.0711 0.1447 0.1236 0.208 Uiso 1 1 calc R
H55C H -0.0457 0.1605 0.2340 0.208 Uiso 1 1 calc R
C56 C 0.0622(6) 0.3352(5) -0.0200(8) 0.089(4) Uani 1 1 d .
H56A H 0.0384 0.3735 -0.0248 0.133 Uiso 1 1 calc R
H56B H 0.0506 0.3144 -0.0811 0.133 Uiso 1 1 calc R
H56C H 0.1128 0.3414 -0.0041 0.133 Uiso 1 1 calc R
F1A F 0.1635(4) 0.6225(3) 0.5149(5) 0.098(2) Uani 1 1 d .
B1A B 0.1262(8) 0.5928(7) 0.5756(10) 0.079(4) Uani 1 1 d .
F2A F 0.1438(4) 0.5345(3) 0.5840(5) 0.105(2) Uani 1 1 d .
B2A B 0.3887(6) 0.3892(5) 0.5995(8) 0.054(3) Uani 1 1 d .
F3A F 0.1307(4) 0.6190(4) 0.6607(6) 0.135(3) Uani 1 1 d .
B3A B 0.5645(8) 0.2304(5) 0.3673(7) 0.063(3) Uani 1 1 d .
F4A F 0.0540(4) 0.5932(4) 0.5292(6) 0.128(3) Uani 1 1 d .
F5A F 0.3840(3) 0.3657(2) 0.5086(4) 0.0760(16) Uani 1 1 d .
F6A F 0.4462(3) 0.3672(2) 0.6581(4) 0.0794(17) Uani 1 1 d .
F7A F 0.3295(3) 0.3753(2) 0.6357(4) 0.0746(16) Uani 1 1 d .
F8A F 0.3952(3) 0.4497(2) 0.5953(4) 0.0777(16) Uani 1 1 d .
F9A F 0.5796(3) 0.2451(2) 0.2804(3) 0.0665(14) Uani 1 1 d .
F10A F 0.5797(4) 0.1710(2) 0.3866(4) 0.089(2) Uani 1 1 d .
F11A F 0.5939(5) 0.2631(3) 0.4394(5) 0.130(3) Uani 1 1 d .
F12A F 0.4929(4) 0.2357(4) 0.3618(5) 0.120(3) Uani 1 1 d .
O1W O 0.3142(3) 0.5896(2) 0.1097(4) 0.0556(15) Uani 1 1 d .

loop_
_atom_site_aniso_label
_atom_site_aniso_U_11
_atom_site_aniso_U_22
_atom_site_aniso_U_33
_atom_site_aniso_U_23
_atom_site_aniso_U_13
_atom_site_aniso_U_12
Pd1 0.0605(4) 0.0355(4) 0.0249(3) -0.0006(2) 0.0087(3) -0.0081(3)
S1 0.0553(14) 0.0411(12) 0.0473(13) 0.0108(10) 0.0177(10) 0.0002(10)
N1 0.056(4) 0.028(4) 0.033(4) -0.002(3) 0.003(3) -0.005(3)
C1 0.056(6) 0.041(5) 0.039(5) -0.003(4) 0.004(4) -0.007(4)
Pd2 0.0490(4) 0.0312(3) 0.0241(3) -0.0003(2) 0.0082(3) -0.0007(3)
S2 0.0597(15) 0.0465(13) 0.0447(13) 0.0010(10) 0.0127(11) 0.0033(11)
N2 0.051(4) 0.045(4) 0.021(3) -0.001(3) 0.004(3) -0.002(3)
C2 0.084(7) 0.044(5) 0.038(5) -0.011(4) -0.003(5) 0.005(5)
Pd3 0.0472(4) 0.0408(4) 0.0265(3) -0.0005(3) 0.0074(3) 0.0015(3)
S3 0.0691(17) 0.0838(19) 0.0419(13) 0.0136(13) -0.0023(12) 0.0044(14)
N3 0.067(5) 0.043(4) 0.036(4) 0.013(3) -0.002(4) -0.010(4)
C3 0.061(6) 0.050(5) 0.033(5) 0.003(4) 0.011(4) 0.016(4)
S4 0.0723(19) 0.0633(18) 0.124(3) -0.0022(17) 0.0272(18) -0.0119(14)
N4 0.058(5) 0.037(4) 0.035(4) -0.004(3) 0.014(3) -0.015(4)
C4 0.060(6) 0.043(5) 0.032(4) -0.002(4) 0.014(4) 0.002(4)
N5 0.041(4) 0.035(4) 0.034(4) -0.004(3) 0.008(3) 0.002(3)
C5 0.049(5) 0.031(4) 0.028(4) 0.003(3) 0.005(4) 0.000(4)
N6 0.048(4) 0.032(4) 0.032(4) -0.007(3) 0.012(3) -0.006(3)
C6 0.071(6) 0.045(5) 0.033(4) -0.010(4) 0.013(4) 0.011(5)
N7 0.046(4) 0.050(4) 0.032(4) 0.006(3) 0.006(3) 0.011(3)
C7 0.075(6) 0.050(6) 0.037(5) 0.000(4) 0.032(4) 0.006(5)
N8 0.045(4) 0.049(5) 0.053(5) 0.018(4) 0.011(3) 0.006(4)
C8 0.048(5) 0.042(5) 0.028(4) 0.003(3) 0.003(4) 0.009(4)
C9 0.049(5) 0.037(4) 0.029(4) 0.002(3) 0.011(4) 0.009(4)
C10 0.041(5) 0.041(5) 0.031(4) 0.010(3) 0.010(3) 0.004(4)
C11 0.047(5) 0.035(5) 0.038(5) 0.006(3) 0.004(4) 0.002(4)
C12 0.051(5) 0.047(5) 0.038(5) 0.006(4) 0.011(4) 0.001(4)
C13 0.049(5) 0.032(4) 0.048(5) -0.004(4) 0.010(4) -0.006(4)
C14 0.071(6) 0.075(7) 0.033(5) 0.005(4) 0.020(4) -0.003(5)
C15 0.060(6) 0.074(7) 0.041(5) 0.017(5) 0.006(4) -0.007(5)
C16 0.096(9) 0.082(8) 0.040(6) 0.005(5) 0.008(6) -0.009(7)
C17 0.081(7) 0.063(6) 0.023(4) 0.007(4) 0.008(4) -0.012(5)
C18 0.073(7) 0.048(5) 0.032(5) -0.001(4) 0.012(4) -0.028(5)
C19 0.065(6) 0.045(5) 0.025(4) 0.002(4) 0.005(4) -0.029(5)
C20 0.077(7) 0.052(5) 0.023(4) -0.005(4) 0.017(4) -0.017(5)
C21 0.059(6) 0.042(5) 0.052(6) -0.013(4) 0.019(4) -0.021(4)
C22 0.059(6) 0.038(5) 0.028(4) 0.000(3) 0.011(4) -0.013(4)
C23 0.047(5) 0.037(5) 0.049(5) -0.004(4) 0.015(4) -0.006(4)
C24 0.057(5) 0.033(4) 0.034(4) -0.004(3) 0.018(4) -0.011(4)
C25 0.061(6) 0.041(5) 0.032(4) 0.001(4) 0.002(4) -0.003(4)
C26 0.060(6) 0.043(5) 0.037(5) -0.005(4) 0.017(4) -0.011(4)
C27 0.076(6) 0.056(5) 0.027(4) -0.004(4) 0.008(4) 0.011(5)
C28 0.068(6) 0.057(6) 0.055(6) -0.004(5) 0.027(5) 0.002(5)
C29 0.055(5) 0.037(5) 0.046(5) 0.001(4) 0.013(4) -0.005(4)
C30 0.060(6) 0.049(5) 0.055(6) 0.000(4) 0.020(5) 0.004(4)
C31 0.055(6) 0.038(5) 0.055(6) -0.007(4) 0.025(5) -0.004(4)
C32 0.048(5) 0.038(5) 0.047(5) -0.007(4) 0.016(4) -0.010(4)
C33 0.045(5) 0.029(4) 0.039(5) -0.005(3) 0.019(4) -0.006(4)
C34 0.077(7) 0.047(5) 0.042(5) -0.016(4) 0.032(5) -0.015(5)
C35 0.063(6) 0.049(5) 0.036(5) -0.013(4) 0.016(4) -0.010(5)
C36 0.061(6) 0.057(6) 0.030(5) -0.006(4) 0.014(4) -0.018(5)
C37 0.052(5) 0.057(6) 0.028(4) 0.000(4) 0.006(4) -0.006(4)
C38 0.046(5) 0.044(5) 0.039(5) 0.007(4) 0.006(4) -0.003(4)
C39 0.062(6) 0.072(6) 0.035(5) 0.004(4) 0.010(4) -0.005(5)
C40 0.065(6) 0.072(6) 0.031(5) -0.002(4) 0.000(4) -0.019(5)
C41 0.060(6) 0.073(7) 0.055(6) 0.009(5) 0.003(5) 0.025(5)
C42 0.086(7) 0.081(7) 0.021(4) -0.005(4) -0.002(4) -0.007(6)
C43 0.062(6) 0.044(5) 0.042(5) -0.003(4) 0.007(4) 0.017(4)
C44 0.070(7) 0.070(7) 0.057(6) -0.001(5) 0.006(5) 0.027(6)
C45 0.081(8) 0.059(7) 0.062(6) 0.009(5) 0.031(6) 0.023(6)
C46 0.056(6) 0.068(7) 0.057(6) 0.018(5) 0.015(5) 0.018(5)
C47 0.053(6) 0.048(5) 0.044(5) 0.011(4) 0.014(4) 0.019(4)
C48 0.062(7) 0.084(8) 0.069(7) 0.016(6) 0.019(5) 0.007(6)
C49 0.056(7) 0.087(8) 0.077(8) 0.033(7) 0.027(6) 0.009(6)
C50 0.049(6) 0.065(7) 0.069(7) 0.024(5) 0.008(5) 0.019(5)
C51 0.064(7) 0.063(7) 0.065(7) 0.020(5) 0.017(5) 0.002(5)
C52 0.086(8) 0.080(8) 0.085(8) 0.023(7) 0.001(6) -0.023(7)
C53 0.106(9) 0.074(8) 0.083(8) 0.011(7) 0.030(7) -0.028(7)
C54 0.043(6) 0.046(6) 0.100(8) 0.001(5) 0.011(5) -0.004(4)
C55 0.166(14) 0.109(11) 0.128(12) 0.038(9) -0.006(10) -0.075(10)
C56 0.106(9) 0.071(8) 0.103(9) -0.004(7) 0.056(8) -0.010(7)
F1A 0.115(5) 0.096(5) 0.097(5) 0.024(4) 0.057(4) 0.026(4)
B1A 0.099(11) 0.086(10) 0.061(8) 0.008(7) 0.036(8) 0.030(9)
F2A 0.135(6) 0.107(5) 0.085(5) 0.033(4) 0.054(4) 0.041(5)
B2A 0.071(8) 0.043(6) 0.044(6) -0.004(5) 0.004(6) 0.003(5)
F3A 0.154(7) 0.163(8) 0.102(6) -0.041(5) 0.062(5) -0.002(6)
B3A 0.105(10) 0.046(7) 0.034(6) -0.004(5) 0.005(6) 0.017(6)
F4A 0.098(6) 0.183(8) 0.111(6) 0.057(6) 0.038(5) 0.033(5)
F5A 0.099(4) 0.059(3) 0.067(4) 0.000(3) 0.006(3) 0.011(3)
F6A 0.076(4) 0.071(4) 0.080(4) -0.014(3) -0.015(3) 0.015(3)
F7A 0.072(4) 0.073(4) 0.077(4) 0.009(3) 0.010(3) -0.001(3)
F8A 0.100(4) 0.054(4) 0.086(4) -0.001(3) 0.034(3) -0.001(3)
F9A 0.100(4) 0.054(3) 0.049(3) 0.012(2) 0.024(3) 0.003(3)
F10A 0.173(6) 0.052(3) 0.051(3) 0.006(3) 0.046(4) 0.018(4)
F11A 0.246(9) 0.059(4) 0.069(4) -0.018(3) -0.017(5) -0.009(5)
F12A 0.127(6) 0.170(8) 0.073(5) 0.025(5) 0.044(4) 0.044(5)
O1W 0.071(4) 0.051(4) 0.045(3) 0.017(3) 0.013(3) 0.011(3)

loop_
_atom_type_symbol
_atom_type_description
_atom_type_scat_dispersion_real
_atom_type_scat_dispersion_imag
_atom_type_scat_source
C C 0.0033 0.0016 'International Tables Vol C Tables 4.2.6.8 and 6.1.1.4'
H H 0.0000 0.0000 'International Tables Vol C Tables 4.2.6.8 and 6.1.1.4'
N N 0.0061 0.0033 'International Tables Vol C Tables 4.2.6.8 and 6.1.1.4'
O O 0.0106 0.0060 'International Tables Vol C Tables 4.2.6.8 and 6.1.1.4'
Pd Pd -0.9988 1.0072 'International Tables Vol C Tables 4.2.6.8 and 6.1.1.4'
B B 0.0013 0.0007 'International Tables Vol C Tables 4.2.6.8 and 6.1.1.4'
F F 0.0171 0.0103 'International Tables Vol C Tables 4.2.6.8 and 6.1.1.4'
S S 0.1246 0.1234 'International Tables Vol C Tables 4.2.6.8 and 6.1.1.4'

loop_
_geom_angle_atom_site_label_1
_geom_angle_atom_site_label_2
_geom_angle_atom_site_label_3
_geom_angle
C24 Pd1 N1 95.6(3)
C24 Pd1 N4 81.8(3)
N1 Pd1 N4 176.6(3)
C24 Pd1 O1W 176.4(3)
N1 Pd1 O1W 84.8(2)
N4 Pd1 O1W 97.6(3)
C24 Pd1 Pd2 60.4(2)
N1 Pd1 Pd2 83.64(17)
N4 Pd1 Pd2 96.98(17)
O1W Pd1 Pd2 123.26(16)
C12 S1 C11 93.3(4)
C1 N1 C5 119.0(7)
C1 N1 Pd1 115.3(5)
C5 N1 Pd1 124.8(5)
N1 C1 C2 123.6(8)
C10 Pd2 N5 91.0(3)
C10 Pd2 N2 82.8(3)
N5 Pd2 N2 173.0(2)
C10 Pd2 C24 166.1(3)
N5 Pd2 C24 85.1(2)
N2 Pd2 C24 100.1(2)
C10 Pd2 Pd3 77.8(2)
N5 Pd2 Pd3 84.62(18)
N2 Pd2 Pd3 97.27(17)
C24 Pd2 Pd3 114.98(18)
C10 Pd2 Pd1 150.2(2)
N5 Pd2 Pd1 106.21(18)
N2 Pd2 Pd1 80.81(18)
C24 Pd2 Pd1 43.06(18)
Pd3 Pd2 Pd1 79.82(2)
C25 S2 C26 93.5(4)
C8 N2 C5 119.8(7)
C8 N2 Pd2 113.2(5)
C5 N2 Pd2 126.9(5)
C3 C2 C1 118.3(8)
C38 Pd3 N7 97.0(3)
C38 Pd3 N6 82.0(3)
N7 Pd3 N6 176.1(3)
C38 Pd3 Pd2 159.7(2)
N7 Pd3 Pd2 98.04(17)
N6 Pd3 Pd2 83.84(18)
C40 S3 C39 93.5(4)
C15 N3 C19 117.8(8)
C2 C3 C4 119.7(8)
C53 S4 C54 94.7(6)
C22 N4 C19 121.0(7)
C22 N4 Pd1 115.0(5)
C19 N4 Pd1 124.0(6)
C6 C4 C3 123.3(8)
C6 C4 C5 117.3(7)
C3 C4 C5 119.4(7)
C29 N5 C33 120.0(7)
C29 N5 Pd2 115.3(5)
C33 N5 Pd2 124.5(5)
N1 C5 N2 118.8(7)
N1 C5 C4 119.8(7)
N2 C5 C4 121.3(7)
C33 N6 C36 119.2(7)
C33 N6 Pd3 124.9(5)
C36 N6 Pd3 115.4(6)
C7 C6 C4 121.6(8)
C43 N7 C47 119.4(7)
C43 N7 Pd3 124.7(6)
C47 N7 Pd3 114.9(5)
C6 C7 C8 119.0(8)
C50 N8 C47 116.8(8)
N2 C8 C7 121.0(7)
N2 C8 C9 114.5(7)
C7 C8 C9 124.4(7)
C12 C9 C8 129.8(7)
C12 C9 C10 112.5(7)
C8 C9 C10 117.7(7)
C11 C10 C9 113.3(7)
C11 C10 Pd2 136.3(6)
C9 C10 Pd2 109.9(6)
C10 C11 C13 134.9(7)
C10 C11 S1 110.0(6)
C13 C11 S1 115.0(6)
C9 C12 C14 131.4(8)
C9 C12 S1 110.8(6)
C14 C12 S1 117.8(6)
N3 C15 C16 123.0(10)
C17 C16 C15 120.9(10)
C16 C17 C18 120.1(9)
C20 C18 C17 126.7(8)
C20 C18 C19 118.4(8)
C17 C18 C19 114.8(9)
N3 C19 N4 117.9(7)
N3 C19 C18 123.2(8)
N4 C19 C18 118.8(8)
C21 C20 C18 121.4(8)
C20 C21 C22 118.9(8)
N4 C22 C21 121.4(8)
N4 C22 C23 115.4(7)
C21 C22 C23 123.2(8)
C26 C23 C22 130.9(8)
C26 C23 C24 113.2(7)
C22 C23 C24 115.9(7)
C25 C24 C23 110.9(7)
C25 C24 Pd1 136.6(6)
C23 C24 Pd1 111.2(6)
C25 C24 Pd2 95.8(5)
C23 C24 Pd2 113.4(5)
Pd1 C24 Pd2 76.6(3)
C24 C25 C27 131.6(8)
C24 C25 S2 111.8(6)
C27 C25 S2 116.7(6)
C23 C26 C28 133.0(8)
C23 C26 S2 110.4(6)
C28 C26 S2 116.6(7)
N5 C29 C30 121.4(8)
C31 C30 C29 118.8(8)
C30 C31 C32 121.4(8)
C31 C32 C33 118.9(8)
C31 C32 C34 125.8(8)
C33 C32 C34 115.3(8)
N6 C33 N5 117.9(6)
N6 C33 C32 122.9(7)
N5 C33 C32 119.2(7)
C35 C34 C32 121.2(8)
C34 C35 C36 121.6(8)
N6 C36 C35 119.5(8)
N6 C36 C37 112.3(7)
C35 C36 C37 128.3(8)
C40 C37 C38 115.0(8)
C40 C37 C36 128.2(8)
C38 C37 C36 116.8(7)
C39 C38 C37 112.0(7)
C39 C38 Pd3 134.6(7)
C37 C38 Pd3 113.3(6)
C38 C39 C41 132.7(8)
C38 C39 S3 110.0(7)
C41 C39 S3 117.2(7)
C37 C40 C42 131.2(9)
C37 C40 S3 109.4(7)
C42 C40 S3 119.4(7)
N7 C43 C44 123.0(9)
C45 C44 C43 118.4(10)
C46 C45 C44 120.8(9)
C45 C46 C48 126.1(10)
C45 C46 C47 117.5(9)
C48 C46 C47 116.4(10)
N8 C47 N7 115.3(7)
N8 C47 C46 124.0(8)
N7 C47 C46 120.6(8)
C49 C48 C46 122.1(10)
C48 C49 C50 117.4(10)
N8 C50 C51 117.1(9)
N8 C50 C49 123.3(10)
C51 C50 C49 119.6(10)
C54 C51 C50 126.5(9)
C54 C51 C52 112.5(10)
C50 C51 C52 121.1(10)
C53 C52 C51 112.4(11)
C52 C53 C55 128.0(12)
C52 C53 S4 110.7(8)
C55 C53 S4 121.3(10)
C51 C54 C56 130.2(9)
C51 C54 S4 109.7(8)
C56 C54 S4 120.1(9)
F3A B1A F2A 112.0(11)
F3A B1A F1A 113.1(13)
F2A B1A F1A 111.6(10)
F3A B1A F4A 108.1(10)
F2A B1A F4A 104.7(12)
F1A B1A F4A 106.7(10)
F6A B2A F8A 108.5(8)
F6A B2A F7A 109.7(8)
F8A B2A F7A 109.4(8)
F6A B2A F5A 109.9(8)
F8A B2A F5A 109.4(8)
F7A B2A F5A 110.0(8)
F11A B3A F9A 116.0(11)
F11A B3A F12A 106.7(10)
F9A B3A F12A 107.9(8)
F11A B3A F10A 110.1(9)
F9A B3A F10A 109.9(8)
F12A B3A F10A 105.6(10)

loop_
_geom_bond_atom_site_label_1
_geom_bond_atom_site_label_2
_geom_bond_distance
Pd1 C24 1.976(8)
Pd1 N1 2.026(6)
Pd1 N4 2.064(6)
Pd1 O1W 2.147(5)
Pd1 Pd2 2.8158(8)
S1 C12 1.704(8)
S1 C11 1.741(8)
N1 C1 1.338(9)
N1 C5 1.347(9)
C1 C2 1.388(11)
Pd2 C10 1.978(7)
Pd2 N5 2.018(6)
Pd2 N2 2.058(6)
Pd2 C24 2.517(8)
Pd2 Pd3 2.6750(8)
S2 C25 1.695(9)
S2 C26 1.726(8)
N2 C8 1.345(9)
N2 C5 1.357(9)
C2 C3 1.354(12)
Pd3 C38 1.963(8)
Pd3 N7 2.032(6)
Pd3 N6 2.032(6)
S3 C40 1.685(10)
S3 C39 1.749(8)
N3 C15 1.321(10)
N3 C19 1.356(11)
C3 C4 1.393(11)
S4 C53 1.695(12)
S4 C54 1.703(9)
N4 C22 1.307(10)
N4 C19 1.407(10)
C4 C6 1.383(11)
C4 C5 1.417(10)
N5 C29 1.339(10)
N5 C33 1.358(9)
N6 C33 1.355(9)
N6 C36 1.377(10)
C6 C7 1.355(11)
N7 C43 1.318(10)
N7 C47 1.365(10)
C7 C8 1.409(10)
N8 C50 1.341(11)
N8 C47 1.347(11)
C8 C9 1.435(11)
C9 C12 1.367(10)
C9 C10 1.451(10)
C10 C11 1.347(10)
C11 C13 1.507(10)
C12 C14 1.511(11)
C15 C16 1.382(13)
C16 C17 1.341(13)
C17 C18 1.425(12)
C18 C20 1.378(12)
C18 C19 1.445(11)
C20 C21 1.368(12)
C21 C22 1.435(11)
C22 C23 1.442(11)
C23 C26 1.352(11)
C23 C24 1.468(10)
C24 C25 1.375(11)
C25 C27 1.533(10)
C26 C28 1.503(11)
C29 C30 1.405(11)
C30 C31 1.340(11)
C31 C32 1.364(11)
C32 C33 1.425(10)
C32 C34 1.443(12)
C34 C35 1.311(12)
C35 C36 1.415(11)
C36 C37 1.458(12)
C37 C40 1.359(11)
C37 C38 1.424(11)
C38 C39 1.337(12)
C39 C41 1.510(12)
C40 C42 1.518(12)
C43 C44 1.393(12)
C44 C45 1.383(13)
C45 C46 1.374(13)
C46 C48 1.398(13)
C46 C47 1.439(12)
C48 C49 1.338(14)
C49 C50 1.466(14)
C50 C51 1.438(14)
C51 C54 1.392(14)
C51 C52 1.443(13)
C52 C53 1.374(15)
C53 C55 1.510(15)
C54 C56 1.483(14)
F1A B1A 1.397(14)
B1A F3A 1.337(14)
B1A F2A 1.363(15)
B1A F4A 1.442(16)
B2A F6A 1.364(12)
B2A F8A 1.376(12)
B2A F7A 1.383(12)
B2A F5A 1.386(11)
B3A F11A 1.310(12)
B3A F9A 1.363(12)
B3A F12A 1.388(14)
B3A F10A 1.394(12)

loop_
_platon_squeeze_void_nr
_platon_squeeze_void_average_x
_platon_squeeze_void_average_y
_platon_squeeze_void_average_z
_platon_squeeze_void_volume
_platon_squeeze_void_count_electrons
_platon_squeeze_void_content
1 0.206 0.750 0.004 416 198 ' '
2 0.794 0.250 0.010 416 197 ' '
